data_1573552
loop_
_publ_author_name
'Mandal, Debasish'
'Sarkar, Abani'
'Behera, Kanhu Charan'
'Ravikanth, Mangalampalli'

_publ_section_title
;
 pH-responsive supramolecular switch of a rationally designed
 dipyrroethene-based chromophore.
;
_journal_name_full 'Chemical science'
_journal_paper_doi 10.1039/d4sc07016j
_journal_year 2024
_chemical_formula_moiety 'C19 H17 N3'
_chemical_formula_sum 'C19 H17 N3'
_chemical_formula_weight 287.367
_space_group_crystal_system triclinic
_space_group_IT_number 2
_space_group_name_Hall '-P 1'
_space_group_name_H-M_alt 'P -1'
_symmetry_Int_Tables_number 2
_atom_sites_solution_primary iterative
_audit_creation_date 2024-08-17
_audit_creation_method
;
Olex2 1.5
(compiled 2023.03.06 svn.rbb2c1857 for OlexSys, GUI svn.r6748)
;
_audit_update_record
;
2024-08-19 deposited with the CCDC.	2024-12-16 downloaded from the CCDC.
;
_cell_angle_alpha 79.673(10)
_cell_angle_beta 65.183(8)
_cell_angle_gamma 63.713(9)
_cell_formula_units_Z 2
_cell_length_a 9.295(2)
_cell_length_b 9.499(2)
_cell_length_c 10.348(2)
_cell_measurement_reflns_used 2202
_cell_measurement_temperature 105.00
_cell_measurement_theta_max 21.12
_cell_measurement_theta_min 2.39
_cell_volume 743.5(3)
_computing_cell_refinement 'SAINT V8.40A (Bruker, 2019)'
_computing_data_reduction 'SAINT V8.40A (Bruker, 2019)'
_computing_molecular_graphics 'Olex2 1.5 (Dolomanov et al., 2009)'
_computing_publication_material 'Olex2 1.5 (Dolomanov et al., 2009)'
_computing_structure_refinement 'olex2.refine 1.5 (Bourhis et al., 2015)'
_computing_structure_solution 'olex2.solve 1.5 (Bourhis et al., 2015)'
_diffrn_ambient_temperature 105.00
_diffrn_measured_fraction_theta_full 0.9981
_diffrn_measured_fraction_theta_max 0.9981
_diffrn_measurement_device_type 'Bruker APEX-II CCD'
_diffrn_measurement_method '\f and \w scans'
_diffrn_radiation_type 'Mo K\a'
_diffrn_radiation_wavelength 0.71073
_diffrn_reflns_av_R_equivalents 0.1581
_diffrn_reflns_av_unetI/netI 0.0960
_diffrn_reflns_Laue_measured_fraction_full 0.9981
_diffrn_reflns_Laue_measured_fraction_max 0.9981
_diffrn_reflns_limit_h_max 11
_diffrn_reflns_limit_h_min -11
_diffrn_reflns_limit_k_max 11
_diffrn_reflns_limit_k_min -11
_diffrn_reflns_limit_l_max 12
_diffrn_reflns_limit_l_min -12
_diffrn_reflns_number 19667
_diffrn_reflns_point_group_measured_fraction_full 0.9981
_diffrn_reflns_point_group_measured_fraction_max 0.9981
_diffrn_reflns_theta_full 25.1665
_diffrn_reflns_theta_max 25.17
_diffrn_reflns_theta_min 2.17
_diffrn_source_current 1.4
_diffrn_source_power 0.07
_diffrn_source_voltage 50.0
_diffrn_standards_number 0
_exptl_absorpt_coefficient_mu 0.077
_exptl_absorpt_correction_T_max 0.7452
_exptl_absorpt_correction_T_min 0.2656
_exptl_absorpt_correction_type none
_exptl_absorpt_process_details
;
SADABS-2016/2 (Bruker,2016/2) was used for absorption correction.
wR2(int) was 0.1709 before and 0.1140 after correction.
The Ratio of minimum to maximum transmission is 0.3564.
The \l/2 correction factor is Not present.
;
_exptl_crystal_colour 'clear orangish yellow'
_exptl_crystal_colour_lustre clear
_exptl_crystal_colour_modifier orangish
_exptl_crystal_colour_primary yellow
_exptl_crystal_density_diffrn 1.284
_exptl_crystal_description needle
_exptl_crystal_F_000 304.170
_exptl_crystal_size_max 0.2
_exptl_crystal_size_mid 0.01
_exptl_crystal_size_min 0.01
_refine_diff_density_max 0.3804
_refine_diff_density_min -0.3871
_refine_diff_density_rms 0.1008
_refine_ls_d_res_high 0.8357
_refine_ls_d_res_low 9.3917
_refine_ls_goodness_of_fit_ref 1.0988
_refine_ls_hydrogen_treatment mixed
_refine_ls_matrix_type full
_refine_ls_number_constraints 24
_refine_ls_number_parameters 219
_refine_ls_number_reflns 2666
_refine_ls_number_restraints 0
_refine_ls_restrained_S_all 1.0988
_refine_ls_R_factor_all 0.1127
_refine_ls_R_factor_gt 0.0586
_refine_ls_shift/su_max 0.0009
_refine_ls_shift/su_mean 0.0002
_refine_ls_structure_factor_coef Fsqd
_refine_ls_weighting_details 'w=1/[\s^2^(Fo^2^)+(0.0694P)^2^+0.0619P] where P=(Fo^2^+2Fc^2^)/3'
_refine_ls_weighting_scheme calc
_refine_ls_wR_factor_gt 0.1376
_refine_ls_wR_factor_ref 0.1736
_reflns_Friedel_coverage 0.0
_reflns_limit_h_max 11
_reflns_limit_h_min -9
_reflns_limit_k_max 11
_reflns_limit_k_min -10
_reflns_limit_l_max 12
_reflns_limit_l_min 0
_reflns_number_gt 1639
_reflns_number_total 2666
_reflns_threshold_expression I>=2u(I)
_cod_data_source_file d4sc07016j2.cif
_cod_data_source_block 6b
_cod_database_code 1573552
_olex2_refinement_description
;
;
_olex2_submission_special_instructions 'No special instructions were received'

loop_
_space_group_symop_id
_space_group_symop_operation_xyz
1 x,y,z
2 -x,-y,-z

loop_
_atom_site_label
_atom_site_type_symbol
_atom_site_fract_x
_atom_site_fract_y
_atom_site_fract_z
_atom_site_U_iso_or_equiv
_atom_site_adp_type
_atom_site_occupancy
_atom_site_refinement_flags_posn
N1 N 0.6141(3) 0.6683(3) 0.2649(2) 0.0289(6) Uani 1.000000 .
N2 N 0.7500(3) 0.7193(3) -0.0380(2) 0.0320(6) Uani 1.000000 .
N3 N 0.9697(4) 0.4815(3) -0.2376(3) 0.0429(7) Uani 1.000000 .
C5 C 0.4317(3) 0.6228(3) 0.6637(3) 0.0261(7) Uani 1.000000 .
C8 C 0.5015(3) 0.5664(3) 0.5149(3) 0.0273(7) Uani 1.000000 .
C9 C 0.5694(3) 0.6699(3) 0.4093(3) 0.0282(7) Uani 1.000000 .
C12 C 0.6672(3) 0.7867(3) 0.2017(3) 0.0294(7) Uani 1.000000 .
C6 C 0.2541(3) 0.7158(3) 0.7325(3) 0.0312(7) Uani 1.000000 .
C10 C 0.5960(3) 0.7935(3) 0.4365(3) 0.0321(7) Uani 1.000000 .
C13 C 0.7252(3) 0.8121(3) 0.0525(3) 0.0315(7) Uani 1.000000 .
C14 C 0.8043(3) 0.7592(3) -0.1848(3) 0.0305(7) Uani 1.000000 .
C11 C 0.6557(4) 0.8656(3) 0.3073(3) 0.0328(7) Uani 1.000000 .
C3 C 0.4732(4) 0.6418(3) 0.8735(3) 0.0328(7) Uani 1.000000 .
C4 C 0.5387(4) 0.5892(3) 0.7363(3) 0.0310(7) Uani 1.000000 .
C7 C 0.1893(4) 0.7659(3) 0.8716(3) 0.0333(7) Uani 1.000000 .
C2 C 0.2962(4) 0.7299(3) 0.9452(3) 0.0329(7) Uani 1.000000 .
C15 C 0.9215(4) 0.6347(4) -0.2851(3) 0.0304(7) Uani 1.000000 .
C19 C 0.7470(4) 0.9120(4) -0.2341(3) 0.0362(8) Uani 1.000000 .
C16 C 0.9793(4) 0.6726(4) -0.4286(3) 0.0390(8) Uani 1.000000 .
C17 C 0.9247(4) 0.8253(4) -0.4738(3) 0.0435(9) Uani 1.000000 .
C1 C 0.2242(5) 0.7803(4) 1.0967(3) 0.0424(9) Uani 1.000000 .
C18 C 0.8057(4) 0.9467(4) -0.3761(3) 0.0441(8) Uani 1.000000 .
H1a H 0.179(4) 0.711(4) 1.162(3) 0.055(10) Uiso 1.000000 .
H4 H 0.6601(4) 0.5286(3) 0.6905(3) 0.0372(9) Uiso 1.000000 R
H3 H 0.5503(4) 0.6175(3) 0.9201(3) 0.0394(9) Uiso 1.000000 R
H7 H 0.0681(4) 0.8266(3) 0.9178(3) 0.0400(9) Uiso 1.000000 R
H6 H 0.1781(3) 0.7445(3) 0.6841(3) 0.0375(9) Uiso 1.000000 R
H19 H 0.6646(4) 0.9951(4) -0.1673(3) 0.0435(9) Uiso 1.000000 R
H18 H 0.7655(4) 1.0523(4) -0.4072(3) 0.0529(10) Uiso 1.000000 R
H17 H 0.9687(4) 0.8479(4) -0.5723(3) 0.0521(10) Uiso 1.000000 R
H16 H 1.0585(4) 0.5908(4) -0.4972(3) 0.0468(10) Uiso 1.000000 R
H10 H 0.5769(3) 0.8233(3) 0.5272(3) 0.0385(9) Uiso 1.000000 R
H13 H 0.7468(3) 0.9033(3) 0.0176(3) 0.0378(9) Uiso 1.000000 R
H11 H 0.6834(4) 0.9534(3) 0.2946(3) 0.0393(9) Uiso 1.000000 R
H1 H 0.6095(3) 0.6014(3) 0.2195(2) 0.0346(7) Uiso 1.000000 R
H1b H 0.315(4) 0.783(4) 1.130(3) 0.065(11) Uiso 1.000000 .
H1c H 0.126(4) 0.882(4) 1.118(3) 0.064(11) Uiso 1.000000 .
H3a H 0.946(5) 0.474(4) -0.129(4) 0.080(12) Uiso 1.000000 .
H3b H 1.081(6) 0.406(5) -0.307(4) 0.101(15) Uiso 1.000000 .

loop_
_atom_site_aniso_label
_atom_site_aniso_U_11
_atom_site_aniso_U_22
_atom_site_aniso_U_33
_atom_site_aniso_U_12
_atom_site_aniso_U_13
_atom_site_aniso_U_23
N1 0.0315(14) 0.0350(14) 0.0249(13) -0.0179(12) -0.0117(11) 0.0025(11)
N2 0.0300(14) 0.0364(15) 0.0319(14) -0.0142(12) -0.0142(11) 0.0020(11)
N3 0.0412(18) 0.0363(17) 0.0470(18) -0.0126(14) -0.0154(15) -0.0032(14)
C5 0.0254(16) 0.0300(16) 0.0246(15) -0.0131(13) -0.0103(13) 0.0028(12)
C8 0.0211(15) 0.0335(17) 0.0273(15) -0.0104(14) -0.0106(12) 0.0014(13)
C9 0.0217(15) 0.0341(17) 0.0250(16) -0.0087(13) -0.0079(12) -0.0013(13)
C12 0.0235(16) 0.0305(17) 0.0320(17) -0.0125(14) -0.0087(13) 0.0039(13)
C6 0.0270(17) 0.0335(17) 0.0368(18) -0.0146(14) -0.0144(14) 0.0032(14)
C10 0.0332(17) 0.0324(17) 0.0291(16) -0.0132(14) -0.0108(13) 0.0001(13)
C13 0.0269(17) 0.0317(17) 0.0339(18) -0.0125(14) -0.0111(13) 0.0045(14)
C14 0.0280(16) 0.0397(18) 0.0290(16) -0.0183(14) -0.0127(13) 0.0049(14)
C11 0.0348(18) 0.0295(17) 0.0323(17) -0.0143(14) -0.0096(14) -0.0011(14)
C3 0.0399(19) 0.0403(18) 0.0305(17) -0.0249(15) -0.0192(14) 0.0098(14)
C4 0.0233(16) 0.0407(18) 0.0275(17) -0.0134(14) -0.0088(13) 0.0017(14)
C7 0.0301(17) 0.0312(17) 0.0315(17) -0.0111(14) -0.0062(14) -0.0023(13)
C2 0.0414(19) 0.0311(17) 0.0313(17) -0.0215(15) -0.0124(14) 0.0030(13)
C15 0.0261(16) 0.0390(18) 0.0359(18) -0.0188(14) -0.0156(13) 0.0020(14)
C19 0.0347(18) 0.0390(19) 0.0365(18) -0.0142(15) -0.0158(15) -0.0002(15)
C16 0.0331(18) 0.052(2) 0.0365(19) -0.0196(16) -0.0106(14) -0.0113(16)
C17 0.048(2) 0.063(2) 0.0328(19) -0.0348(19) -0.0205(16) 0.0153(17)
C1 0.058(3) 0.040(2) 0.0286(19) -0.024(2) -0.0110(17) -0.0024(16)
C18 0.050(2) 0.043(2) 0.046(2) -0.0239(18) -0.0249(17) 0.0136(17)

loop_
_atom_type_symbol
_atom_type_scat_dispersion_real
_atom_type_scat_dispersion_imag
_atom_type_scat_Cromer_Mann_a1
_atom_type_scat_Cromer_Mann_a2
_atom_type_scat_Cromer_Mann_a3
_atom_type_scat_Cromer_Mann_a4
_atom_type_scat_Cromer_Mann_b1
_atom_type_scat_Cromer_Mann_b2
_atom_type_scat_Cromer_Mann_b3
_atom_type_scat_Cromer_Mann_b4
_atom_type_scat_Cromer_Mann_c
_atom_type_scat_source
_atom_type_scat_dispersion_source
C 0.00313 0.00162 2.31000 1.02000 1.58860 0.86500 20.84390 10.20750 0.56870 51.65120 0.21560 'International Tables Volume C Table 6.1.1.4 (pp. 500-502)' 'Brennan, Cowan, Rev. Sci. Instrum., 1992, 63, 850'
H 0.00000 0.00000 0.49300 0.32291 0.14019 0.04081 10.51090 26.12570 3.14236 57.79970 0.00304 'International Tables Volume C Table 6.1.1.4 (pp. 500-502)' 'Brennan, Cowan, Rev. Sci. Instrum., 1992, 63, 850'
N 0.00612 0.00332 12.21260 3.13220 2.01250 1.16630 0.00570 9.89330 28.99750 0.58260 -11.52900 'International Tables Volume C Table 6.1.1.4 (pp. 500-502)' 'Brennan, Cowan, Rev. Sci. Instrum., 1992, 63, 850'

loop_
_geom_angle_atom_site_label_1
_geom_angle_atom_site_label_2
_geom_angle_atom_site_label_3
_geom_angle
_geom_angle_site_symmetry_1
_geom_angle_site_symmetry_3
_geom_angle_publ_flag
C12 N1 C9 110.0(2) . . ?
H1 N1 C9 125.01(15) . . ?
H1 N1 C12 125.01(15) . . ?
C14 N2 C13 118.8(2) . . ?
H3a N3 C15 112.6(19) . . ?
H3b N3 C15 113(2) . . ?
H3b N3 H3a 120(3) . . ?
C6 C5 C8 120.1(2) . . ?
C4 C5 C8 121.9(2) . . ?
C4 C5 C6 118.0(2) . . ?
C8 C8 C5 122.3(3) 2_666 . ?
C9 C8 C5 112.2(2) . . ?
C8 C9 N1 127.0(2) . . ?
C10 C9 N1 106.4(2) . . ?
C10 C9 C8 126.6(2) . . ?
C13 C12 N1 122.9(3) . . ?
C11 C12 N1 107.7(2) . . ?
C11 C12 C13 129.5(3) . . ?
C7 C6 C5 119.9(3) . . ?
H6 C6 C5 120.05(16) . . ?
H6 C6 C7 120.05(17) . . ?
C11 C10 C9 108.1(2) . . ?
H10 C10 C9 125.93(16) . . ?
H10 C10 C11 125.93(16) . . ?
C12 C13 N2 123.9(3) . . ?
H13 C13 N2 118.06(17) . . ?
H13 C13 C12 118.06(17) . . ?
C15 C14 N2 117.6(3) . . ?
C19 C14 N2 123.6(3) . . ?
C19 C14 C15 118.9(3) . . ?
C10 C11 C12 107.8(3) . . ?
H11 C11 C12 126.10(16) . . ?
H11 C11 C10 126.10(16) . . ?
C2 C3 C4 121.3(3) . . ?
H3 C3 C4 119.37(17) . . ?
H3 C3 C2 119.37(17) . . ?
C3 C4 C5 121.5(3) . . ?
H4 C4 C5 119.27(16) . . ?
H4 C4 C3 119.27(17) . . ?
C2 C7 C6 122.0(3) . . ?
H7 C7 C6 118.98(17) . . ?
H7 C7 C2 118.98(16) . . ?
C7 C2 C3 117.3(3) . . ?
C1 C2 C3 121.1(3) . . ?
C1 C2 C7 121.6(3) . . ?
C14 C15 N3 119.2(3) . . ?
C16 C15 N3 122.7(3) . . ?
C16 C15 C14 118.0(3) . . ?
C18 C19 C14 122.0(3) . . ?
H19 C19 C14 118.98(17) . . ?
H19 C19 C18 119.0(2) . . ?
C17 C16 C15 121.7(3) . . ?
H16 C16 C15 119.15(19) . . ?
H16 C16 C17 119.15(19) . . ?
C18 C17 C16 120.3(3) . . ?
H17 C17 C16 119.85(19) . . ?
H17 C17 C18 119.85(19) . . ?
H1a C1 C2 112.0(19) . . ?
H1b C1 C2 114.7(17) . . ?
H1b C1 H1a 104(3) . . ?
H1c C1 C2 113(2) . . ?
H1c C1 H1a 104(3) . . ?
H1c C1 H1b 108(3) . . ?
C17 C18 C19 119.0(3) . . ?
H18 C18 C19 120.5(2) . . ?
H18 C18 C17 120.51(19) . . ?

loop_
_geom_bond_atom_site_label_1
_geom_bond_atom_site_label_2
_geom_bond_distance
_geom_bond_site_symmetry_2
_geom_bond_publ_flag
N1 C9 1.374(3) . ?
N1 C12 1.376(3) . ?
N1 H1 0.8800 . ?
N2 C13 1.281(3) . ?
N2 C14 1.423(3) . ?
N3 C15 1.382(4) . ?
N3 H3a 1.05(4) . ?
N3 H3b 1.00(4) . ?
C5 C8 1.492(4) . ?
C5 C6 1.400(4) . ?
C5 C4 1.385(4) . ?
C8 C8 1.365(5) 2_666 ?
C8 C9 1.465(4) . ?
C9 C10 1.397(4) . ?
C12 C13 1.420(4) . ?
C12 C11 1.375(4) . ?
C6 C7 1.387(4) . ?
C6 H6 0.9500 . ?
C10 C11 1.397(4) . ?
C10 H10 0.9500 . ?
C13 H13 0.9500 . ?
C14 C15 1.419(4) . ?
C14 C19 1.389(4) . ?
C11 H11 0.9500 . ?
C3 C4 1.376(4) . ?
C3 C2 1.392(4) . ?
C3 H3 0.9500 . ?
C4 H4 0.9500 . ?
C7 C2 1.388(4) . ?
C7 H7 0.9500 . ?
C2 C1 1.496(4) . ?
C15 C16 1.390(4) . ?
C19 C18 1.371(4) . ?
C19 H19 0.9500 . ?
C16 C17 1.372(4) . ?
C16 H16 0.9500 . ?
C17 C18 1.388(4) . ?
C17 H17 0.9500 . ?
C1 H1a 0.96(3) . ?
C1 H1b 1.04(4) . ?
C1 H1c 0.97(3) . ?
C18 H18 0.9500 . ?

loop_
_geom_torsion_atom_site_label_1
_geom_torsion_atom_site_label_2
_geom_torsion_atom_site_label_3
_geom_torsion_atom_site_label_4
_geom_torsion
_geom_torsion_site_symmetry_1
_geom_torsion_site_symmetry_2
_geom_torsion_site_symmetry_3
_geom_torsion_site_symmetry_4
_geom_torsion_publ_flag
N1 C9 C8 C5 -167.7(3) . . . . ?
N1 C9 C8 C8 11.7(3) . . . 2_666 ?
N1 C9 C10 C11 0.4(2) . . . . ?
N1 C12 C13 N2 -7.2(3) . . . . ?
N1 C12 C11 C10 0.4(2) . . . . ?
N2 C13 C12 C11 171.2(3) . . . . ?
N2 C14 C15 N3 3.6(3) . . . . ?
N2 C14 C15 C16 -178.2(2) . . . . ?
N2 C14 C19 C18 178.2(3) . . . . ?
N3 C15 C14 C19 -175.5(3) . . . . ?
N3 C15 C16 C17 177.6(3) . . . . ?
C5 C8 C8 C5 180.0(3) . . 2_666 2_666 ?
C5 C8 C8 C9 -0.6(3) . . 2_666 2_666 ?
C5 C8 C9 C10 10.0(3) . . . . ?
C5 C6 C7 C2 1.6(3) . . . . ?
C5 C4 C3 C2 0.5(3) . . . . ?
C8 C8 C9 C10 -170.6(3) 2_666 . . . ?
C8 C9 C10 C11 -177.7(3) . . . . ?
C9 C10 C11 C12 -0.5(3) . . . . ?
C6 C7 C2 C3 0.5(3) . . . . ?
C6 C7 C2 C1 -178.1(3) . . . . ?
C14 C15 C16 C17 -0.5(3) . . . . ?
C14 C19 C18 C17 0.6(3) . . . . ?
C15 C16 C17 C18 -1.6(3) . . . . ?
C19 C18 C17 C16 1.6(3) . . . . ?
